data_7150346
loop_
_publ_author_name
'Kreher, David'
'Batsanov, Andrei S.'
'Wang, Changsheng'
'Bryce, Martin R.'

_publ_section_title
;
 Functionalisation reactions of 2,5-diphenyl-1,3,4-oxadiazoles bearing
 a terminal ethynyl or butadiynyl substituent: X-ray crystal structures
 of the products.
;
_journal_issue 6
_journal_name_full 'Organic &amp; biomolecular chemistry'
_journal_page_first 858
_journal_page_last 862
_journal_paper_doi 10.1039/b315694j
_journal_volume 2
_journal_year 2004
_chemical_formula_moiety 'C25 H28 N2 O3'
_chemical_formula_sum 'C25 H28 N2 O3'
_chemical_formula_weight 404.49
_chemical_melting_point 356.1(10)
_chemical_name_systematic
;
2-(4-tert-Butylphenyl)-5-[4-(3,3-diethoxy-propyn-1-yl)-
phenyl]-1,3,4-oxadiazole
;
_space_group_IT_number 14
_symmetry_cell_setting monoclinic
_symmetry_space_group_name_Hall '-P 2ybc'
_symmetry_space_group_name_H-M 'P 1 21/c 1'
_atom_sites_solution_hydrogens geom
_atom_sites_solution_primary direct
_atom_sites_solution_secondary difmap
_audit_creation_method SHELXL-97
_cell_angle_alpha 90.00
_cell_angle_beta 91.37(1)
_cell_angle_gamma 90.00
_cell_formula_units_Z 4
_cell_length_a 7.356(2)
_cell_length_b 19.870(5)
_cell_length_c 15.136(4)
_cell_measurement_reflns_used 972
_cell_measurement_temperature 120(2)
_cell_measurement_theta_max 24.27
_cell_measurement_theta_min 10.25
_cell_volume 2211.7(10)
_computing_cell_refinement 'SMART version 5.060 (Bruker, 1999)'
_computing_data_collection 'SMART version 5.060 (Bruker, 1999)'
_computing_data_reduction 'SAINT version 6.02A (Bruker, 2001)'
_computing_molecular_graphics 'SHELXTL version 5.10 (Bruker, 1997)'
_computing_publication_material 'SHELXTL version 5.10 (Bruker, 1997)'
_computing_structure_refinement 'SHELXL-97 (Sheldrick, 1997)'
_computing_structure_solution 'SHELXS-97 (Sheldrick, 1990)'
_diffrn_ambient_temperature 120(2)
_diffrn_detector_area_resol_mean 8
_diffrn_measured_fraction_theta_full 1.000
_diffrn_measured_fraction_theta_max 1.000
_diffrn_measurement_device_type 'SMART 1K CCD area detector'
_diffrn_measurement_method '\w scans'
_diffrn_radiation_monochromator graphite
_diffrn_radiation_source 'fine-focus sealed tube'
_diffrn_radiation_type MoK\a
_diffrn_radiation_wavelength 0.71073
_diffrn_reflns_av_R_equivalents 0.0480
_diffrn_reflns_av_sigmaI/netI 0.0389
_diffrn_reflns_limit_h_max 9
_diffrn_reflns_limit_h_min -9
_diffrn_reflns_limit_k_max 25
_diffrn_reflns_limit_k_min -25
_diffrn_reflns_limit_l_max 19
_diffrn_reflns_limit_l_min -19
_diffrn_reflns_number 24719
_diffrn_reflns_theta_full 27.56
_diffrn_reflns_theta_max 27.56
_diffrn_reflns_theta_min 1.69
_exptl_absorpt_coefficient_mu 0.080
_exptl_absorpt_correction_T_max 1.0000
_exptl_absorpt_correction_T_min 0.9103
_exptl_absorpt_correction_type multi-scan
_exptl_absorpt_process_details 'SADABS v.2.03 (Bruker, 2001)'
_exptl_crystal_colour colourless
_exptl_crystal_density_diffrn 1.215
_exptl_crystal_density_meas ?
_exptl_crystal_density_method .
_exptl_crystal_description prism
_exptl_crystal_F_000 864
_exptl_crystal_size_max 0.55
_exptl_crystal_size_mid 0.14
_exptl_crystal_size_min 0.07
_refine_diff_density_max 0.222
_refine_diff_density_min -0.253
_refine_diff_density_rms 0.042
_refine_ls_extinction_method none
_refine_ls_goodness_of_fit_ref 1.032
_refine_ls_hydrogen_treatment refall
_refine_ls_matrix_type full
_refine_ls_number_parameters 383
_refine_ls_number_reflns 5123
_refine_ls_number_restraints 0
_refine_ls_restrained_S_all 1.032
_refine_ls_R_factor_all 0.0677
_refine_ls_R_factor_gt 0.0430
_refine_ls_shift/su_max 0.001
_refine_ls_shift/su_mean 0.000
_refine_ls_structure_factor_coef Fsqd
_refine_ls_weighting_details 'calc w=1/[\s^2^(Fo^2^)+(0.0477P)^2^+0.3990P] where P=(Fo^2^+2Fc^2^)/3'
_refine_ls_weighting_scheme calc
_refine_ls_wR_factor_gt 0.0958
_refine_ls_wR_factor_ref 0.1052
_reflns_number_gt 3761
_reflns_number_total 5123
_reflns_threshold_expression I>2\s(I)
_cod_data_source_file b315694j.txt
_cod_data_source_block (3)
_cod_depositor_comments
;
The following automatic conversions were performed:
'_symmetry_cell_setting' value 'Monoclinic' changed to 'monoclinic'
according to '/home/adriana/struct/CIF-dictionaries/cif_core.dic'
dictionary named 'cif_core.dic' version 2.4.1 from 2010-06-29.

Automatic conversion script
Id: cif_fix_enum 1555 2011-01-17 13:19:09Z saulius 

The following automatic conversions were performed:

'_chemical_melting_point' value '82--84\% C' was changed to
'356.1(10)' - it was converted from degrees Celsius(C) to Kelvins(K),
the average value was taken and precision was estimated.

Automatic conversion script
Id: cif_fix_values 1569 2011-02-09 13:29:24Z adriana 
;
_cod_original_sg_symbol_H-M P2(1)/c
_cod_database_code 7150346

loop_
_symmetry_equiv_pos_as_xyz
'x, y, z'
'-x, y+1/2, -z+1/2'
'-x, -y, -z'
'x, -y-1/2, z-1/2'

loop_
_atom_site_label
_atom_site_type_symbol
_atom_site_fract_x
_atom_site_fract_y
_atom_site_fract_z
_atom_site_U_iso_or_equiv
_atom_site_adp_type
_atom_site_occupancy
_atom_site_symmetry_multiplicity
_atom_site_calc_flag
_atom_site_refinement_flags
_atom_site_disorder_assembly
_atom_site_disorder_group
O1 O 0.20939(12) 0.44763(5) 0.48344(6) 0.0222(2) Uani 1 1 d . . .
O2 O 0.61808(13) 0.63098(5) 1.06663(6) 0.0274(2) Uani 1 1 d . . .
O3 O 0.87986(13) 0.58319(5) 1.00869(6) 0.0252(2) Uani 1 1 d . . .
N1 N 0.15858(16) 0.52181(6) 0.37671(7) 0.0278(3) Uani 1 1 d . . .
N2 N 0.23110(16) 0.55582(6) 0.45103(7) 0.0275(3) Uani 1 1 d . . .
C1 C 0.14865(17) 0.45923(7) 0.39841(8) 0.0217(3) Uani 1 1 d . . .
C2 C 0.25856(17) 0.51061(7) 0.51132(9) 0.0217(3) Uani 1 1 d . . .
C3 C -0.1016(2) 0.23711(7) 0.17794(9) 0.0280(3) Uani 1 1 d . . .
C4 C -0.2660(3) 0.20102(10) 0.21613(12) 0.0425(4) Uani 1 1 d . . .
H41 H -0.242(3) 0.1859(10) 0.2758(13) 0.053(5) Uiso 1 1 d . . .
H42 H -0.301(2) 0.1614(9) 0.1788(11) 0.044(5) Uiso 1 1 d . . .
H43 H -0.371(3) 0.2323(10) 0.2169(12) 0.052(6) Uiso 1 1 d . . .
C5 C -0.1540(2) 0.25897(9) 0.08379(10) 0.0345(4) Uani 1 1 d . . .
H51 H -0.197(2) 0.2185(9) 0.0500(10) 0.035(4) Uiso 1 1 d . . .
H52 H -0.046(2) 0.2786(9) 0.0515(11) 0.041(5) Uiso 1 1 d . . .
H53 H -0.261(2) 0.2930(9) 0.0856(11) 0.043(5) Uiso 1 1 d . . .
C6 C 0.0589(3) 0.18792(9) 0.17307(13) 0.0421(4) Uani 1 1 d . . .
H61 H 0.026(3) 0.1501(10) 0.1363(13) 0.056(6) Uiso 1 1 d . . .
H62 H 0.096(2) 0.1720(9) 0.2328(12) 0.048(5) Uiso 1 1 d . . .
H63 H 0.170(3) 0.2102(9) 0.1456(11) 0.048(5) Uiso 1 1 d . . .
C7 C 0.54185(18) 0.55813(7) 0.85828(9) 0.0243(3) Uani 1 1 d . . .
C8 C 0.60798(19) 0.56928(7) 0.92955(9) 0.0247(3) Uani 1 1 d . . .
C9 C 0.69110(19) 0.57698(7) 1.01887(9) 0.0243(3) Uani 1 1 d . . .
H9 H 0.6620(19) 0.5369(7) 1.0559(9) 0.021(4) Uiso 1 1 d . . .
C11 C 0.08265(17) 0.40297(7) 0.34487(8) 0.0213(3) Uani 1 1 d . . .
C12 C 0.05626(19) 0.41234(8) 0.25432(9) 0.0256(3) Uani 1 1 d . . .
H12 H 0.081(2) 0.4541(9) 0.2279(10) 0.035(4) Uiso 1 1 d . . .
C13 C -0.00579(19) 0.35994(7) 0.20115(9) 0.0260(3) Uani 1 1 d . . .
H13 H -0.020(2) 0.3692(8) 0.1403(10) 0.029(4) Uiso 1 1 d . . .
C14 C -0.04280(18) 0.29693(7) 0.23590(9) 0.0235(3) Uani 1 1 d . . .
C15 C -0.0165(2) 0.28843(7) 0.32726(9) 0.0271(3) Uani 1 1 d . . .
H15 H -0.038(2) 0.2459(8) 0.3556(10) 0.032(4) Uiso 1 1 d . . .
C16 C 0.04546(19) 0.34045(7) 0.38109(9) 0.0251(3) Uani 1 1 d . . .
H16 H 0.059(2) 0.3329(8) 0.4446(11) 0.040(4) Uiso 1 1 d . . .
C17 C 0.6443(2) 0.69521(8) 1.02619(11) 0.0324(3) Uani 1 1 d . . .
H171 H 0.592(2) 0.6937(8) 0.9678(11) 0.034(4) Uiso 1 1 d . . .
H172 H 0.778(2) 0.7054(8) 1.0223(10) 0.033(4) Uiso 1 1 d . . .
C18 C 0.5534(2) 0.74724(10) 1.08194(14) 0.0440(4) Uani 1 1 d . . .
H181 H 0.419(3) 0.7392(9) 1.0842(11) 0.045(5) Uiso 1 1 d . . .
H182 H 0.606(3) 0.7477(10) 1.1423(14) 0.064(6) Uiso 1 1 d . . .
H183 H 0.569(3) 0.7927(11) 1.0526(12) 0.059(6) Uiso 1 1 d . . .
C19 C 0.9813(2) 0.56820(9) 1.08881(10) 0.0329(4) Uani 1 1 d . . .
H191 H 0.970(2) 0.5175(10) 1.0993(11) 0.047(5) Uiso 1 1 d . . .
H192 H 0.924(2) 0.5925(9) 1.1377(11) 0.041(5) Uiso 1 1 d . . .
C20 C 1.1745(2) 0.58856(9) 1.07597(13) 0.0394(4) Uani 1 1 d . . .
H201 H 1.250(3) 0.5758(9) 1.1299(12) 0.049(5) Uiso 1 1 d . . .
H202 H 1.179(2) 0.6384(10) 1.0670(11) 0.051(5) Uiso 1 1 d . . .
H203 H 1.222(3) 0.5657(10) 1.0246(13) 0.054(5) Uiso 1 1 d . . .
C21 C 0.33174(17) 0.52057(7) 0.60067(8) 0.0210(3) Uani 1 1 d . . .
C22 C 0.37934(19) 0.58569(7) 0.62652(9) 0.0245(3) Uani 1 1 d . . .
H22 H 0.364(2) 0.6204(8) 0.5845(10) 0.031(4) Uiso 1 1 d . . .
C23 C 0.44685(19) 0.59775(7) 0.71073(9) 0.0254(3) Uani 1 1 d . . .
H23 H 0.479(2) 0.6434(8) 0.7281(10) 0.030(4) Uiso 1 1 d . . .
C24 C 0.46843(17) 0.54492(7) 0.77088(8) 0.0226(3) Uani 1 1 d . . .
C25 C 0.42095(19) 0.47972(7) 0.74483(9) 0.0249(3) Uani 1 1 d . . .
H25 H 0.434(2) 0.4427(8) 0.7854(10) 0.032(4) Uiso 1 1 d . . .
C26 C 0.35336(19) 0.46769(7) 0.66022(9) 0.0241(3) Uani 1 1 d . . .
H26 H 0.320(2) 0.4228(8) 0.6428(9) 0.027(4) Uiso 1 1 d . . .

loop_
_atom_site_aniso_label
_atom_site_aniso_U_11
_atom_site_aniso_U_22
_atom_site_aniso_U_33
_atom_site_aniso_U_23
_atom_site_aniso_U_13
_atom_site_aniso_U_12
O1 0.0249(5) 0.0231(5) 0.0185(4) -0.0003(4) -0.0017(4) -0.0021(4)
O2 0.0291(5) 0.0287(6) 0.0245(5) -0.0064(4) 0.0047(4) -0.0032(4)
O3 0.0257(5) 0.0281(5) 0.0218(5) 0.0003(4) -0.0016(4) 0.0003(4)
N1 0.0343(7) 0.0243(7) 0.0245(6) 0.0003(5) -0.0048(5) -0.0025(5)
N2 0.0340(7) 0.0240(6) 0.0244(6) -0.0003(5) -0.0045(5) -0.0010(5)
C1 0.0198(7) 0.0263(8) 0.0188(6) 0.0019(5) 0.0002(5) 0.0008(5)
C2 0.0204(7) 0.0198(7) 0.0249(7) -0.0018(5) 0.0009(5) -0.0009(5)
C3 0.0329(8) 0.0262(8) 0.0248(7) -0.0051(6) -0.0006(6) 0.0001(6)
C4 0.0511(12) 0.0408(11) 0.0357(10) -0.0094(8) 0.0050(8) -0.0166(9)
C5 0.0394(9) 0.0384(10) 0.0254(8) -0.0078(7) -0.0035(7) -0.0032(8)
C6 0.0468(11) 0.0329(10) 0.0460(10) -0.0119(8) -0.0070(8) 0.0088(8)
C7 0.0240(7) 0.0240(7) 0.0251(7) -0.0014(6) 0.0024(5) -0.0033(5)
C8 0.0259(7) 0.0228(7) 0.0253(7) -0.0017(6) 0.0029(6) -0.0038(5)
C9 0.0278(7) 0.0243(7) 0.0209(7) -0.0013(6) 0.0015(5) -0.0053(6)
C11 0.0186(7) 0.0246(7) 0.0206(6) -0.0003(5) -0.0004(5) 0.0007(5)
C12 0.0286(8) 0.0255(8) 0.0225(7) 0.0054(6) 0.0001(6) -0.0036(6)
C13 0.0286(8) 0.0316(8) 0.0177(7) 0.0017(6) -0.0008(5) -0.0020(6)
C14 0.0227(7) 0.0257(8) 0.0221(7) -0.0010(5) 0.0001(5) 0.0013(5)
C15 0.0331(8) 0.0224(8) 0.0256(7) 0.0040(6) -0.0020(6) -0.0004(6)
C16 0.0301(8) 0.0259(8) 0.0191(7) 0.0028(6) -0.0015(5) 0.0015(6)
C17 0.0318(9) 0.0267(8) 0.0388(9) -0.0040(7) 0.0033(7) -0.0010(6)
C18 0.0323(10) 0.0386(11) 0.0612(12) -0.0187(9) 0.0034(8) 0.0020(8)
C19 0.0383(9) 0.0351(9) 0.0248(8) 0.0001(7) -0.0088(6) 0.0022(7)
C20 0.0347(9) 0.0348(10) 0.0479(10) -0.0060(8) -0.0125(8) 0.0054(7)
C21 0.0177(6) 0.0240(7) 0.0213(6) -0.0012(5) 0.0011(5) -0.0008(5)
C22 0.0254(7) 0.0233(8) 0.0246(7) 0.0033(6) 0.0002(5) -0.0015(6)
C23 0.0251(7) 0.0218(7) 0.0293(7) -0.0029(6) -0.0002(6) -0.0034(6)
C24 0.0194(7) 0.0266(7) 0.0217(7) -0.0032(5) 0.0014(5) -0.0015(5)
C25 0.0292(8) 0.0222(7) 0.0232(7) 0.0015(6) -0.0004(6) -0.0011(6)
C26 0.0283(7) 0.0198(7) 0.0241(7) -0.0028(6) -0.0001(5) -0.0021(5)

loop_
_atom_type_symbol
_atom_type_description
_atom_type_scat_dispersion_real
_atom_type_scat_dispersion_imag
_atom_type_scat_source
C C 0.0033 0.0016 'International Tables Vol C Tables 4.2.6.8 and 6.1.1.4'
H H 0.0000 0.0000 'International Tables Vol C Tables 4.2.6.8 and 6.1.1.4'
N N 0.0061 0.0033 'International Tables Vol C Tables 4.2.6.8 and 6.1.1.4'
O O 0.0106 0.0060 'International Tables Vol C Tables 4.2.6.8 and 6.1.1.4'

loop_
_exptl_crystal_face_index_h
_exptl_crystal_face_index_k
_exptl_crystal_face_index_l
_exptl_crystal_face_perp_dist
0.00 1.00 -1.00 0.0700
0.00 -1.00 1.00 0.0700
0.00 1.00 1.00 0.0350
0.00 -1.00 -1.00 0.0350
-2.00 -1.00 0.00 0.2750
2.00 1.00 0.00 0.2750

loop_
_geom_angle_atom_site_label_1
_geom_angle_atom_site_label_2
_geom_angle_atom_site_label_3
_geom_angle
_geom_angle_site_symmetry_1
_geom_angle_site_symmetry_3
_geom_angle_publ_flag
C2 O1 C1 102.33(10) . . ?
C9 O2 C17 113.79(11) . . ?
C9 O3 C19 112.50(11) . . ?
C1 N1 N2 106.41(11) . . ?
C2 N2 N1 106.30(11) . . ?
N1 C1 O1 112.47(11) . . ?
N1 C1 C11 128.22(12) . . ?
O1 C1 C11 119.31(11) . . ?
N2 C2 O1 112.49(11) . . ?
N2 C2 C21 127.50(12) . . ?
O1 C2 C21 120.00(11) . . ?
C5 C3 C4 107.50(13) . . ?
C5 C3 C14 111.97(12) . . ?
C4 C3 C14 111.20(12) . . ?
C5 C3 C6 108.24(13) . . ?
C4 C3 C6 109.57(15) . . ?
C14 C3 C6 108.31(12) . . ?
C3 C4 H41 111.8(11) . . ?
C3 C4 H42 110.6(10) . . ?
H41 C4 H42 108.8(15) . . ?
C3 C4 H43 109.4(11) . . ?
H41 C4 H43 108.1(15) . . ?
H42 C4 H43 108.0(14) . . ?
C3 C5 H51 108.6(9) . . ?
C3 C5 H52 111.9(9) . . ?
H51 C5 H52 107.6(13) . . ?
C3 C5 H53 109.5(9) . . ?
H51 C5 H53 107.9(13) . . ?
H52 C5 H53 111.3(14) . . ?
C3 C6 H61 110.1(11) . . ?
C3 C6 H62 111.0(10) . . ?
H61 C6 H62 109.8(16) . . ?
C3 C6 H63 111.5(10) . . ?
H61 C6 H63 106.9(15) . . ?
H62 C6 H63 107.4(14) . . ?
C8 C7 C24 177.92(15) . . ?
C7 C8 C9 175.24(15) . . ?
O3 C9 O2 112.29(11) . . ?
O3 C9 C8 107.27(11) . . ?
O2 C9 C8 113.20(12) . . ?
O3 C9 H9 110.9(8) . . ?
O2 C9 H9 103.2(8) . . ?
C8 C9 H9 110.0(8) . . ?
C16 C11 C12 118.98(13) . . ?
C16 C11 C1 122.22(12) . . ?
C12 C11 C1 118.79(12) . . ?
C13 C12 C11 120.47(13) . . ?
C13 C12 H12 118.7(9) . . ?
C11 C12 H12 120.8(9) . . ?
C12 C13 C14 121.50(13) . . ?
C12 C13 H13 116.6(9) . . ?
C14 C13 H13 121.9(9) . . ?
C13 C14 C15 117.32(13) . . ?
C13 C14 C3 122.53(12) . . ?
C15 C14 C3 120.08(13) . . ?
C16 C15 C14 121.70(13) . . ?
C16 C15 H15 116.6(9) . . ?
C14 C15 H15 121.6(9) . . ?
C15 C16 C11 120.03(13) . . ?
C15 C16 H16 119.3(10) . . ?
C11 C16 H16 120.7(10) . . ?
O2 C17 C18 107.90(14) . . ?
O2 C17 H171 108.2(10) . . ?
C18 C17 H171 111.6(10) . . ?
O2 C17 H172 110.2(9) . . ?
C18 C17 H172 110.1(9) . . ?
H171 C17 H172 108.8(13) . . ?
C17 C18 H181 111.2(10) . . ?
C17 C18 H182 110.9(12) . . ?
H181 C18 H182 109.7(15) . . ?
C17 C18 H183 108.2(11) . . ?
H181 C18 H183 106.1(15) . . ?
H182 C18 H183 110.6(17) . . ?
O3 C19 C20 108.03(13) . . ?
O3 C19 H191 106.9(10) . . ?
C20 C19 H191 111.7(10) . . ?
O3 C19 H192 108.1(10) . . ?
C20 C19 H192 112.9(10) . . ?
H191 C19 H192 109.0(14) . . ?
C19 C20 H201 109.4(11) . . ?
C19 C20 H202 108.7(11) . . ?
H201 C20 H202 109.8(14) . . ?
C19 C20 H203 109.6(11) . . ?
H201 C20 H203 109.4(15) . . ?
H202 C20 H203 109.9(15) . . ?
C26 C21 C22 119.68(12) . . ?
C26 C21 C2 122.20(12) . . ?
C22 C21 C2 118.12(12) . . ?
C23 C22 C21 120.25(13) . . ?
C23 C22 H22 122.1(10) . . ?
C21 C22 H22 117.6(9) . . ?
C22 C23 C24 120.35(13) . . ?
C22 C23 H23 119.6(9) . . ?
C24 C23 H23 120.1(9) . . ?
C23 C24 C25 119.32(12) . . ?
C23 C24 C7 119.74(12) . . ?
C25 C24 C7 120.93(12) . . ?
C26 C25 C24 120.25(13) . . ?
C26 C25 H25 119.2(9) . . ?
C24 C25 H25 120.5(9) . . ?
C25 C26 C21 120.15(13) . . ?
C25 C26 H26 119.9(9) . . ?
C21 C26 H26 120.0(9) . . ?

loop_
_geom_bond_atom_site_label_1
_geom_bond_atom_site_label_2
_geom_bond_distance
_geom_bond_site_symmetry_2
_geom_bond_publ_flag
O1 C2 1.3667(16) . ?
O1 C1 1.3718(15) . ?
O2 C9 1.4076(17) . ?
O2 C17 1.4305(19) . ?
O3 C9 1.4061(17) . ?
O3 C19 1.4395(17) . ?
N1 C1 1.2886(18) . ?
N1 N2 1.4063(16) . ?
N2 C2 1.2928(17) . ?
C1 C11 1.4573(18) . ?
C2 C21 1.4572(18) . ?
C3 C5 1.530(2) . ?
C3 C4 1.531(2) . ?
C3 C14 1.5333(19) . ?
C3 C6 1.536(2) . ?
C4 H41 0.964(19) . ?
C4 H42 1.000(18) . ?
C4 H43 0.99(2) . ?
C5 H51 1.000(17) . ?
C5 H52 1.021(18) . ?
C5 H53 1.038(18) . ?
C6 H61 0.96(2) . ?
C6 H62 0.991(18) . ?
C6 H63 1.027(19) . ?
C7 C8 1.1934(19) . ?
C7 C24 1.4409(18) . ?
C8 C9 1.4783(19) . ?
C9 H9 1.000(15) . ?
C11 C16 1.388(2) . ?
C11 C12 1.3922(18) . ?
C12 C13 1.387(2) . ?
C12 H12 0.940(17) . ?
C13 C14 1.388(2) . ?
C13 H13 0.942(15) . ?
C14 C15 1.4019(19) . ?
C15 C16 1.387(2) . ?
C15 H15 0.962(16) . ?
C16 H16 0.976(16) . ?
C17 C18 1.502(2) . ?
C17 H171 0.955(16) . ?
C17 H172 1.009(16) . ?
C18 H181 1.000(19) . ?
C18 H182 0.98(2) . ?
C18 H183 1.01(2) . ?
C19 C20 1.495(2) . ?
C19 H191 1.023(19) . ?
C19 H192 0.986(18) . ?
C20 H201 1.008(19) . ?
C20 H202 1.00(2) . ?
C20 H203 0.97(2) . ?
C21 C26 1.3910(19) . ?
C21 C22 1.3940(19) . ?
C22 C23 1.378(2) . ?
C22 H22 0.943(16) . ?
C23 C24 1.3962(19) . ?
C23 H23 0.972(16) . ?
C24 C25 1.3962(19) . ?
C25 C26 1.3833(19) . ?
C25 H25 0.962(16) . ?
C26 H26 0.960(16) . ?

loop_
_cod_related_entry_id
_cod_related_entry_database
_cod_related_entry_code
1 ChemSpider 4052377
